data_7218355
loop_
_publ_author_name
'Zhou, Wanli'
'Zhang, Zheyu'
'Peng, Jun'
'Wang, Xiang'
'Shi, Zhenyu'
'Li, Guangzhe'

_publ_section_title
;
 A series of hybrids with a framework constructed from
 {--SiW11--Ln--SiW11--}nchains and {Cu/bimpy} ribbons
;
_journal_issue 47
_journal_name_full CrystEngComm
_journal_page_first 10893
_journal_paper_doi 10.1039/C4CE01409J
_journal_volume 16
_journal_year 2014
_chemical_formula_moiety 'C44 H36 Cu5 N20 O93 Si2 Sm2 W22'
_chemical_formula_sum 'C44 H66 Cu5 N20 O93 Si2 Sm2 W22'
_chemical_formula_weight 7082.45
_chemical_name_systematic
; 
 ? 
;
_space_group_IT_number 2
_symmetry_cell_setting triclinic
_symmetry_space_group_name_Hall '-P 1'
_symmetry_space_group_name_H-M 'P -1'
_atom_sites_solution_hydrogens geom
_atom_sites_solution_primary direct
_atom_sites_solution_secondary difmap
_audit_creation_method SHELXL-97
_cell_angle_alpha 83.750(5)
_cell_angle_beta 82.022(5)
_cell_angle_gamma 70.697(5)
_cell_formula_units_Z 1
_cell_length_a 11.384(5)
_cell_length_b 12.189(5)
_cell_length_c 23.331(5)
_cell_measurement_reflns_used 17435
_cell_measurement_temperature 293(2)
_cell_measurement_theta_max 25.00
_cell_measurement_theta_min 0.88
_cell_volume 3019.0(19)
_computing_cell_refinement CrysAlis
_computing_data_collection 'CrysAlis (Oxford Diffraction,2006)'
_computing_data_reduction CrysAlis
_computing_molecular_graphics 'Bruker SHELXTL'
_computing_publication_material 'Bruker SHELXTL'
_computing_structure_refinement 'SHELXL-97 (Sheldrick, 1997)'
_computing_structure_solution 'SHELXS-97 (Sheldrick, 1990)'
_diffrn_ambient_temperature 293(2)
_diffrn_measured_fraction_theta_full 0.996
_diffrn_measured_fraction_theta_max 0.996
_diffrn_measurement_device_type 'Xcalibur, Ruby, Gemini ultra'
_diffrn_measurement_method '\w scan'
_diffrn_radiation_monochromator graphite
_diffrn_radiation_source 'fine-focus sealed tube'
_diffrn_radiation_type MoK\a
_diffrn_radiation_wavelength 0.71069
_diffrn_reflns_av_R_equivalents 0.0475
_diffrn_reflns_av_sigmaI/netI 0.0931
_diffrn_reflns_limit_h_max 11
_diffrn_reflns_limit_h_min -13
_diffrn_reflns_limit_k_max 13
_diffrn_reflns_limit_k_min -14
_diffrn_reflns_limit_l_max 27
_diffrn_reflns_limit_l_min -26
_diffrn_reflns_number 17435
_diffrn_reflns_theta_full 25.00
_diffrn_reflns_theta_max 25.00
_diffrn_reflns_theta_min 0.88
_exptl_absorpt_coefficient_mu 22.805
_exptl_absorpt_correction_T_max 0.003
_exptl_absorpt_correction_T_min 0.000
_exptl_absorpt_correction_type multi-scan
_exptl_absorpt_process_details 'SADABS, Sheldrick, 1996'
_exptl_crystal_colour blue
_exptl_crystal_density_diffrn 3.896
_exptl_crystal_density_method 'not measured'
_exptl_crystal_description block
_exptl_crystal_F_000 3139
_exptl_crystal_size_max 0.40
_exptl_crystal_size_mid 0.35
_exptl_crystal_size_min 0.25
_refine_diff_density_max 4.344
_refine_diff_density_min -5.425
_refine_diff_density_rms 0.760
_refine_ls_extinction_method none
_refine_ls_goodness_of_fit_ref 1.017
_refine_ls_hydrogen_treatment constr
_refine_ls_matrix_type full
_refine_ls_number_parameters 871
_refine_ls_number_reflns 10604
_refine_ls_number_restraints 252
_refine_ls_restrained_S_all 1.007
_refine_ls_R_factor_all 0.0830
_refine_ls_R_factor_gt 0.0584
_refine_ls_shift/su_max 0.002
_refine_ls_shift/su_mean 0.000
_refine_ls_structure_factor_coef Fsqd
_refine_ls_weighting_details 'calc w=1/[\s^2^(Fo^2^)+(0.1157P)^2^+0.0000P] where P=(Fo^2^+2Fc^2^)/3'
_refine_ls_weighting_scheme calc
_refine_ls_wR_factor_gt 0.1584
_refine_ls_wR_factor_ref 0.1850
_reflns_number_gt 8015
_reflns_number_total 10604
_reflns_threshold_expression >2sigma(I)
_cod_data_source_file c4ce01409j2.cif
_cod_data_source_block sm
_cod_depositor_comments 'Adding full bibliography for 7218354--7218358.cif.'
_cod_database_code 7218355

loop_
_symmetry_equiv_pos_as_xyz
'x, y, z'
'-x, -y, -z'

loop_
_atom_site_label
_atom_site_type_symbol
_atom_site_fract_x
_atom_site_fract_y
_atom_site_fract_z
_atom_site_U_iso_or_equiv
_atom_site_adp_type
_atom_site_occupancy
_atom_site_symmetry_multiplicity
_atom_site_calc_flag
_atom_site_refinement_flags
W1 W -0.08883(8) 0.49088(7) 0.76447(4) 0.0145(2) Uani 1 1 d .
W2 W 0.01059(8) 0.34366(7) 0.63091(4) 0.0139(2) Uani 1 1 d .
W3 W 0.01731(8) -0.01425(7) 0.74517(4) 0.0146(2) Uani 1 1 d .
W4 W 0.23396(8) 0.07845(7) 0.63100(4) 0.0164(2) Uani 1 1 d .
W5 W 0.31600(8) 0.31348(7) 0.64562(4) 0.0145(2) Uani 1 1 d .
W6 W 0.21112(8) 0.46532(7) 0.78200(4) 0.0160(2) Uani 1 1 d .
W7 W 0.02890(8) 0.37080(7) 0.88917(4) 0.0143(2) Uani 1 1 d .
W8 W 0.25684(8) 0.07533(7) 0.89234(4) 0.0142(2) Uani 1 1 d .
W9 W 0.35001(8) -0.06832(7) 0.76910(5) 0.0180(2) Uani 1 1 d .
W10 W -0.07242(7) 0.11811(7) 0.86721(4) 0.0116(2) Uani 1 1 d .
W11 W 0.43711(8) 0.16576(7) 0.78342(4) 0.0148(2) Uani 1 1 d .
Cu1 Cu -0.1086(2) 0.7575(2) 0.74498(12) 0.0134(6) Uani 1 1 d .
Cu2 Cu -0.6916(2) 0.8695(2) 1.02778(12) 0.0157(6) Uani 1 1 d .
Cu3 Cu 0.5000 0.5000 0.5000 0.0286(11) Uani 1 2 d S
Sm1 Sm -0.26350(10) 0.26703(9) 0.73989(6) 0.0176(3) Uani 1 1 d .
Si1 Si 0.1264(5) 0.2127(4) 0.7627(3) 0.0115(13) Uani 1 1 d .
O1 O -0.1927(14) 0.6301(13) 0.7575(7) 0.023(4) Uani 1 1 d U
O2 O -0.0578(15) 0.4268(12) 0.5730(8) 0.027(4) Uani 1 1 d .
O3 O 0.0123(14) -0.1516(12) 0.7339(7) 0.019(3) Uani 1 1 d U
O4 O 0.2816(16) -0.0179(13) 0.5773(7) 0.026(4) Uani 1 1 d .
O5 O 0.4248(13) 0.3675(12) 0.6042(7) 0.018(3) Uani 1 1 d U
O6 O 0.2908(14) 0.5636(12) 0.7848(8) 0.023(4) Uani 1 1 d .
O7 O -0.0194(17) 0.4168(15) 0.9578(8) 0.033(4) Uani 1 1 d .
O8 O 0.2945(14) 0.0203(13) 0.9625(7) 0.019(4) Uani 1 1 d .
O9 O 0.4450(15) -0.2116(13) 0.7606(9) 0.032(5) Uani 1 1 d .
O10 O -0.1398(13) 0.0722(12) 0.9335(7) 0.017(3) Uani 1 1 d U
O11 O 0.5934(12) 0.1623(11) 0.7818(7) 0.016(4) Uani 1 1 d .
O12 O 0.2483(12) 0.1350(12) 0.7920(7) 0.013(3) Uani 1 1 d U
O13 O 0.3472(13) 0.1660(13) 0.6061(8) 0.024(4) Uani 1 1 d .
O14 O 0.1050(15) 0.2030(14) 0.5950(8) 0.027(4) Uani 1 1 d .
O15 O 0.1773(13) 0.3811(12) 0.6105(7) 0.016(3) Uani 1 1 d .
O16 O 0.3282(16) 0.0005(14) 0.6907(8) 0.029(4) Uani 1 1 d .
O17 O 0.2587(14) 0.4189(12) 0.7043(7) 0.021(3) Uani 1 1 d U
O18 O -0.0228(13) 0.4610(11) 0.6867(7) 0.015(3) Uani 1 1 d U
O19 O -0.1023(13) 0.2850(12) 0.6678(7) 0.016(3) Uani 1 1 d U
O20 O 0.1875(15) -0.0703(14) 0.7714(7) 0.024(4) Uani 1 1 d .
O21 O -0.1362(13) 0.0716(11) 0.7311(7) 0.013(3) Uani 1 1 d U
O22 O -0.1831(13) 0.4046(12) 0.7682(7) 0.017(3) Uani 1 1 d U
O23 O -0.2090(12) 0.1877(11) 0.8353(7) 0.012(3) Uani 1 1 d U
O24 O -0.0326(13) -0.0214(12) 0.8265(7) 0.018(3) Uani 1 1 d .
O25 O 0.1054(13) 0.0559(13) 0.8903(8) 0.023(4) Uani 1 1 d .
O26 O 0.3390(14) -0.0651(11) 0.8521(7) 0.015(3) Uani 1 1 d U
O27 O 0.1707(12) 0.2395(12) 0.9027(7) 0.014(3) Uani 1 1 d U
O28 O -0.0927(14) 0.4895(12) 0.8486(7) 0.017(3) Uani 1 1 d U
O29 O 0.0582(13) 0.5600(12) 0.7631(7) 0.019(3) Uani 1 1 d U
O30 O 0.4767(15) 0.0099(14) 0.7661(8) 0.025(4) Uani 1 1 d U
O31 O 0.1438(13) 0.4568(11) 0.8624(7) 0.014(3) Uani 1 1 d .
O32 O 0.3374(17) 0.3215(17) 0.7998(8) 0.035(5) Uani 1 1 d .
O33 O -0.0538(13) 0.2589(12) 0.8859(7) 0.017(3) Uani 1 1 d U
O34 O 0.4116(16) 0.2131(15) 0.7054(8) 0.034(5) Uani 1 1 d .
O35 O 0.1055(13) 0.0217(11) 0.6742(7) 0.020(4) Uani 1 1 d .
O36 O 0.4112(13) 0.1157(13) 0.8640(7) 0.019(3) Uani 1 1 d U
O37 O 0.1631(12) 0.2297(11) 0.6918(6) 0.010(3) Uani 1 1 d U
O38 O 0.0857(14) 0.3356(12) 0.7885(7) 0.019(4) Uani 1 1 d .
O39 O 0.0220(13) 0.1510(11) 0.7788(6) 0.012(3) Uani 1 1 d U
O1W O -0.4364(17) 0.4061(19) 0.8065(10) 0.053(6) Uani 1 1 d .
O2W O -0.402(2) 0.420(2) 0.6798(11) 0.073(8) Uani 1 1 d .
O3W O -0.3227(19) 0.1821(17) 0.6586(9) 0.044(5) Uani 1 1 d .
O4W O -0.2662(19) 0.9070(18) 0.7401(10) 0.054(6) Uani 1 1 d .
O5W O -0.6372(14) 0.9307(15) 1.0933(8) 0.029(4) Uani 1 1 d .
O6W O -0.343(4) 0.436(4) 0.905(2) 0.062(12) Uani 0.50 1 d PU
O7W O 0.576(3) -0.366(4) 0.840(2) 0.070(16) Uani 0.50 1 d P
O9W O -0.573(5) 0.632(4) 0.689(3) 0.080(16) Uani 0.50 1 d PU
O10W O -0.089(7) -0.009(6) 0.594(3) 0.12(2) Uani 0.50 1 d PU
O11W O -0.413(4) 0.049(3) 0.551(2) 0.062(14) Uani 0.50 1 d P
C1 C -0.0036(19) 0.7317(18) 0.6264(10) 0.016(5) Uani 1 1 d U
H1 H 0.0625 0.7448 0.6408 0.020 Uiso 1 1 calc R
C2 C 0.0122(19) 0.7004(17) 0.5687(10) 0.017(5) Uani 1 1 d U
C3 C -0.088(2) 0.688(2) 0.5415(12) 0.026(6) Uani 1 1 d .
H3 H -0.0820 0.6690 0.5035 0.031 Uiso 1 1 calc R
C4 C -0.2028(18) 0.7119(16) 0.5842(10) 0.014(5) Uani 1 1 d .
C5 C -0.2043(19) 0.7347(16) 0.6391(10) 0.014(4) Uani 1 1 d U
H5 H -0.2783 0.7452 0.6637 0.017 Uiso 1 1 calc R
C6 C 0.241(2) 0.6032(19) 0.5487(11) 0.023(6) Uani 1 1 d .
H6 H 0.2521 0.5511 0.5813 0.028 Uiso 1 1 calc R
C7 C 0.280(2) 0.687(2) 0.4661(12) 0.034(7) Uani 1 1 d .
H7 H 0.3237 0.7019 0.4310 0.041 Uiso 1 1 calc R
C8 C 0.152(2) 0.740(2) 0.4824(11) 0.029(6) Uani 1 1 d .
H8 H 0.0953 0.8007 0.4625 0.034 Uiso 1 1 calc R
C9 C -0.429(3) 0.777(3) 0.5704(15) 0.045(7) Uani 1 1 d U
H9 H -0.4537 0.8502 0.5854 0.054 Uiso 1 1 calc R
C10 C -0.500(4) 0.725(3) 0.548(2) 0.083(15) Uani 1 1 d .
H10 H -0.5845 0.7613 0.5432 0.099 Uiso 1 1 calc R
C11 C -0.321(3) 0.598(2) 0.5452(13) 0.036(7) Uani 1 1 d U
H11 H -0.2554 0.5288 0.5405 0.043 Uiso 1 1 calc R
C12 C -0.005(2) 0.7511(17) 0.8516(10) 0.020(5) Uani 1 1 d .
H12 H 0.0663 0.7489 0.8264 0.024 Uiso 1 1 calc R
C13 C -0.0009(18) 0.7487(16) 0.9110(10) 0.013(5) Uani 1 1 d .
C14 C -0.108(2) 0.7535(18) 0.9497(11) 0.018(5) Uani 1 1 d U
H14 H -0.1080 0.7521 0.9896 0.022 Uiso 1 1 calc R
C15 C -0.214(2) 0.7602(19) 0.9257(11) 0.020(5) Uani 1 1 d U
C16 C -0.214(2) 0.7604(18) 0.8663(10) 0.017(5) Uani 1 1 d U
H16 H -0.2867 0.7632 0.8512 0.020 Uiso 1 1 calc R
C17 C -0.434(2) 0.818(2) 0.9586(13) 0.033(7) Uani 1 1 d .
H17 H -0.4586 0.8762 0.9296 0.039 Uiso 1 1 calc R
C18 C -0.317(2) 0.676(2) 1.0097(13) 0.036(6) Uani 1 1 d U
H18 H -0.2452 0.6228 1.0233 0.043 Uiso 1 1 calc R
C19 C -0.438(2) 0.692(2) 1.0327(13) 0.033(7) Uani 1 1 d .
H19 H -0.4650 0.6475 1.0629 0.040 Uiso 1 1 calc R
C20 C 0.126(2) 0.8110(19) 0.9689(11) 0.020(5) Uani 1 1 d U
H20 H 0.0600 0.8699 0.9860 0.024 Uiso 1 1 calc R
C21 C 0.237(2) 0.663(2) 0.9128(12) 0.031(6) Uani 1 1 d U
H21 H 0.2570 0.6087 0.8849 0.037 Uiso 1 1 calc R
C22 C 0.313(3) 0.689(2) 0.9452(13) 0.037(7) Uani 1 1 d U
H22 H 0.3976 0.6474 0.9457 0.044 Uiso 1 1 calc R
N1 N -0.1067(16) 0.7430(14) 0.6600(8) 0.014(4) Uani 1 1 d U
N2 N 0.1285(15) 0.6829(14) 0.5348(8) 0.011(4) Uani 1 1 d U
N3 N 0.3269(16) 0.6137(15) 0.5084(9) 0.019(4) Uani 1 1 d U
N4 N -0.3136(18) 0.6978(15) 0.5653(10) 0.028(6) Uani 1 1 d .
N5 N -0.4366(18) 0.6166(16) 0.5338(10) 0.029(5) Uani 1 1 d .
N6 N -0.1096(15) 0.7566(13) 0.8301(8) 0.008(3) Uani 1 1 d U
N7 N -0.3221(16) 0.7531(15) 0.9633(8) 0.018(4) Uani 1 1 d U
N8 N -0.5114(18) 0.7883(17) 1.0025(9) 0.025(5) Uani 1 1 d U
N9 N 0.1158(19) 0.7408(17) 0.9329(9) 0.026(5) Uani 1 1 d .
N10 N 0.2486(17) 0.7856(15) 0.9777(9) 0.020(4) Uani 1 1 d U

loop_
_atom_site_aniso_label
_atom_site_aniso_U_11
_atom_site_aniso_U_22
_atom_site_aniso_U_33
_atom_site_aniso_U_23
_atom_site_aniso_U_13
_atom_site_aniso_U_12
W1 0.0151(5) 0.0128(4) 0.0158(6) 0.0011(4) -0.0001(4) -0.0058(3)
W2 0.0157(4) 0.0180(4) 0.0093(5) 0.0021(4) -0.0019(4) -0.0079(3)
W3 0.0185(5) 0.0137(4) 0.0152(6) -0.0005(4) -0.0039(4) -0.0095(3)
W4 0.0185(5) 0.0172(4) 0.0143(6) -0.0035(4) 0.0022(4) -0.0076(4)
W5 0.0134(4) 0.0179(4) 0.0124(5) 0.0022(4) -0.0013(4) -0.0066(3)
W6 0.0148(5) 0.0153(4) 0.0208(6) -0.0019(4) -0.0024(4) -0.0081(3)
W7 0.0195(5) 0.0155(4) 0.0100(5) -0.0002(3) -0.0028(4) -0.0083(3)
W8 0.0132(4) 0.0198(4) 0.0124(5) 0.0074(4) -0.0057(4) -0.0097(3)
W9 0.0134(5) 0.0131(4) 0.0278(6) -0.0011(4) -0.0046(4) -0.0040(3)
W10 0.0109(4) 0.0152(4) 0.0094(5) 0.0011(3) -0.0004(3) -0.0059(3)
W11 0.0100(4) 0.0215(4) 0.0153(6) 0.0014(4) -0.0027(4) -0.0085(3)
Cu1 0.0170(13) 0.0159(12) 0.0104(16) 0.0001(11) -0.0035(11) -0.0089(10)
Cu2 0.0092(13) 0.0254(13) 0.0143(16) 0.0007(11) -0.0019(11) -0.0084(10)
Cu3 0.011(2) 0.034(2) 0.040(3) -0.019(2) -0.0027(18) 0.0003(17)
Sm1 0.0160(6) 0.0214(6) 0.0180(7) 0.0026(5) -0.0022(5) -0.0108(5)
Si1 0.008(3) 0.010(3) 0.017(4) 0.001(2) -0.004(2) -0.004(2)
O1 0.018(7) 0.037(7) 0.018(8) -0.001(6) -0.012(6) -0.012(6)
O2 0.026(9) 0.016(8) 0.032(12) 0.002(7) -0.007(8) 0.002(7)
O3 0.019(3) 0.019(3) 0.019(3) -0.0010(10) -0.0021(11) -0.0066(14)
O4 0.036(10) 0.027(8) 0.015(11) -0.004(7) 0.007(8) -0.012(7)
O5 0.018(3) 0.018(3) 0.018(3) -0.0013(10) -0.0022(11) -0.0055(14)
O6 0.019(8) 0.019(8) 0.030(11) -0.017(7) 0.009(7) -0.005(6)
O7 0.053(12) 0.037(10) 0.018(11) 0.006(8) -0.015(9) -0.026(9)
O8 0.021(8) 0.027(8) 0.012(10) 0.000(7) -0.008(7) -0.009(7)
O9 0.019(9) 0.024(9) 0.047(14) -0.014(8) -0.008(8) 0.007(7)
O10 0.007(6) 0.018(6) 0.025(8) 0.002(6) -0.004(5) -0.002(5)
O11 0.005(7) 0.008(7) 0.034(11) -0.001(7) -0.001(7) -0.001(5)
O12 0.009(6) 0.024(6) 0.011(7) 0.002(5) 0.003(5) -0.012(5)
O13 0.006(7) 0.032(9) 0.035(12) -0.010(8) 0.005(7) -0.008(6)
O14 0.026(9) 0.037(9) 0.026(11) -0.011(8) -0.008(8) -0.018(8)
O15 0.011(7) 0.015(7) 0.019(10) -0.005(6) -0.003(6) 0.004(6)
O16 0.032(10) 0.039(10) 0.028(12) 0.008(8) -0.006(8) -0.028(8)
O17 0.021(4) 0.021(4) 0.021(4) -0.0012(10) -0.0025(11) -0.0065(15)
O18 0.016(6) 0.012(6) 0.011(7) 0.003(5) 0.008(5) -0.003(5)
O19 0.016(3) 0.016(3) 0.016(3) -0.0012(10) -0.0014(11) -0.0047(14)
O20 0.030(9) 0.036(9) 0.011(10) 0.004(7) 0.004(7) -0.021(8)
O21 0.013(3) 0.013(3) 0.014(3) -0.0011(10) -0.0014(11) -0.0039(14)
O22 0.017(3) 0.016(3) 0.017(3) -0.0013(10) -0.0016(11) -0.0051(14)
O23 0.012(3) 0.012(3) 0.012(3) -0.0009(10) -0.0011(11) -0.0034(13)
O24 0.015(8) 0.019(7) 0.023(10) -0.003(7) 0.008(7) -0.013(6)
O25 0.009(8) 0.025(8) 0.036(12) -0.008(8) -0.004(7) -0.007(6)
O26 0.027(7) 0.014(6) 0.006(7) -0.004(5) 0.003(5) -0.008(5)
O27 0.007(6) 0.018(6) 0.019(7) -0.002(5) 0.002(5) -0.007(5)
O28 0.026(7) 0.014(6) 0.010(7) 0.003(5) -0.001(5) -0.009(5)
O29 0.009(6) 0.025(6) 0.020(8) 0.014(6) -0.009(5) -0.002(5)
O30 0.026(7) 0.034(7) 0.028(8) -0.007(6) -0.001(6) -0.026(6)
O31 0.014(7) 0.010(6) 0.013(9) -0.008(6) -0.001(6) 0.003(5)
O32 0.038(11) 0.064(12) 0.016(11) 0.007(9) -0.012(8) -0.033(9)
O33 0.017(3) 0.017(3) 0.017(3) -0.0007(10) -0.0018(11) -0.0057(14)
O34 0.028(10) 0.046(10) 0.042(13) 0.005(9) -0.007(9) -0.032(8)
O35 0.015(8) 0.010(7) 0.033(11) 0.008(7) -0.004(7) -0.004(6)
O36 0.014(6) 0.035(7) 0.008(7) 0.005(6) -0.004(5) -0.009(5)
O37 0.010(3) 0.010(3) 0.010(3) -0.0005(10) -0.0009(11) -0.0030(13)
O38 0.019(8) 0.016(7) 0.020(10) -0.005(7) -0.011(7) 0.001(6)
O39 0.016(6) 0.016(6) 0.005(7) 0.002(5) 0.000(5) -0.006(5)
O1W 0.019(10) 0.080(15) 0.057(17) -0.017(12) 0.006(9) -0.013(10)
O2W 0.058(16) 0.100(19) 0.043(17) -0.013(14) -0.018(13) 0.006(13)
O3W 0.053(13) 0.058(12) 0.027(13) 0.009(10) -0.020(10) -0.021(10)
O4W 0.051(14) 0.064(14) 0.062(17) 0.006(12) 0.008(11) -0.045(11)
O5W 0.017(9) 0.048(10) 0.026(11) -0.005(8) -0.007(7) -0.013(8)
O6W 0.062(12) 0.062(12) 0.062(12) -0.0043(13) -0.0068(16) -0.020(4)
O7W 0.01(2) 0.09(3) 0.09(4) 0.03(3) -0.02(2) 0.00(2)
O9W 0.084(18) 0.078(17) 0.081(18) 0.000(10) -0.003(10) -0.034(11)
O10W 0.12(2) 0.12(2) 0.11(2) -0.008(10) -0.015(10) -0.035(12)
O11W 0.05(3) 0.020(19) 0.11(5) -0.01(2) 0.02(3) -0.009(17)
C1 0.015(8) 0.029(8) 0.009(9) 0.003(7) -0.005(7) -0.013(7)
C2 0.013(8) 0.016(8) 0.018(9) -0.004(7) -0.003(7) 0.002(6)
C3 0.025(13) 0.032(13) 0.023(16) 0.000(11) -0.009(11) -0.012(10)
C4 0.009(10) 0.008(9) 0.023(14) 0.007(9) -0.004(9) -0.004(8)
C5 0.014(4) 0.014(4) 0.014(4) -0.0010(11) -0.0015(11) -0.0045(17)
C6 0.023(13) 0.023(12) 0.026(16) 0.002(11) -0.012(11) -0.007(10)
C7 0.031(15) 0.066(18) 0.017(16) 0.007(13) -0.003(12) -0.034(14)
C8 0.032(14) 0.023(12) 0.015(15) 0.000(10) 0.010(11) 0.008(10)
C9 0.042(10) 0.048(11) 0.051(12) -0.011(8) -0.018(8) -0.013(8)
C10 0.06(2) 0.07(2) 0.14(5) -0.01(3) -0.03(3) -0.04(2)
C11 0.041(10) 0.038(10) 0.039(11) -0.015(8) -0.011(8) -0.018(8)
C12 0.038(14) 0.013(10) 0.011(14) 0.001(9) -0.009(11) -0.009(10)
C13 0.008(10) 0.013(10) 0.021(14) -0.013(9) 0.004(9) -0.005(8)
C14 0.023(8) 0.027(8) 0.010(9) 0.008(7) -0.004(7) -0.017(7)
C15 0.017(8) 0.027(8) 0.020(9) 0.003(7) 0.000(7) -0.014(7)
C16 0.017(8) 0.028(8) 0.007(9) 0.003(7) -0.007(7) -0.008(7)
C17 0.024(14) 0.041(15) 0.030(18) 0.009(13) -0.016(12) -0.005(11)
C18 0.022(9) 0.049(10) 0.038(11) 0.006(8) 0.001(8) -0.016(8)
C19 0.040(16) 0.016(11) 0.036(19) 0.000(11) 0.010(13) -0.005(11)
C20 0.017(8) 0.030(8) 0.019(9) -0.002(7) -0.007(7) -0.013(7)
C21 0.027(9) 0.031(9) 0.033(10) -0.018(8) -0.003(8) -0.004(7)
C22 0.027(9) 0.043(10) 0.041(11) -0.017(8) -0.001(8) -0.010(8)
N1 0.014(4) 0.014(4) 0.014(4) -0.0012(10) -0.0015(11) -0.0043(15)
N2 0.012(7) 0.013(6) 0.008(8) 0.000(6) 0.003(6) -0.007(6)
N3 0.014(7) 0.015(7) 0.023(9) -0.007(6) 0.002(6) 0.000(6)
N4 0.027(11) 0.011(9) 0.043(16) -0.012(9) -0.026(11) 0.012(8)
N5 0.019(11) 0.025(10) 0.044(16) -0.002(10) -0.023(10) -0.002(8)
N6 0.009(3) 0.008(3) 0.008(3) -0.0008(10) -0.0006(11) -0.0025(14)
N7 0.018(7) 0.022(7) 0.010(8) -0.010(6) -0.005(6) 0.001(6)
N8 0.025(8) 0.037(8) 0.023(9) -0.001(7) -0.017(7) -0.015(7)
N9 0.030(12) 0.040(12) 0.020(13) -0.001(10) -0.009(9) -0.026(10)
N10 0.019(7) 0.020(7) 0.016(8) -0.005(6) 0.002(6) 0.002(6)

loop_
_atom_type_symbol
_atom_type_description
_atom_type_scat_dispersion_real
_atom_type_scat_dispersion_imag
_atom_type_scat_source
C C 0.0033 0.0016 'International Tables Vol C Tables 4.2.6.8 and 6.1.1.4'
H H 0.0000 0.0000 'International Tables Vol C Tables 4.2.6.8 and 6.1.1.4'
N N 0.0061 0.0033 'International Tables Vol C Tables 4.2.6.8 and 6.1.1.4'
Si Si 0.0817 0.0704 'International Tables Vol C Tables 4.2.6.8 and 6.1.1.4'
Cu Cu 0.3201 1.2651 'International Tables Vol C Tables 4.2.6.8 and 6.1.1.4'
Sm Sm -0.1638 3.4418 'International Tables Vol C Tables 4.2.6.8 and 6.1.1.4'
W W -0.8490 6.8722 'International Tables Vol C Tables 4.2.6.8 and 6.1.1.4'
O O 0.0106 0.0060 'International Tables Vol C Tables 4.2.6.8 and 6.1.1.4'

loop_
_geom_angle_atom_site_label_1
_geom_angle_atom_site_label_2
_geom_angle_atom_site_label_3
_geom_angle
_geom_angle_site_symmetry_1
_geom_angle_site_symmetry_3
O22 W1 O1 103.1(7) . .
O22 W1 O18 94.1(7) . .
O1 W1 O18 102.4(7) . .
O22 W1 O28 94.4(7) . .
O1 W1 O28 94.6(7) . .
O18 W1 O28 158.8(6) . .
O22 W1 O29 167.0(6) . .
O1 W1 O29 89.8(6) . .
O18 W1 O29 83.8(6) . .
O28 W1 O29 83.5(6) . .
O22 W1 O38 93.6(6) . .
O1 W1 O38 160.9(6) . .
O18 W1 O38 85.2(6) . .
O28 W1 O38 74.8(6) . .
O29 W1 O38 73.4(5) . .
O2 W2 O19 105.2(7) . .
O2 W2 O14 100.5(8) . .
O19 W2 O14 93.8(7) . .
O2 W2 O18 101.2(7) . .
O19 W2 O18 92.9(6) . .
O14 W2 O18 154.8(6) . .
O2 W2 O15 94.5(7) . .
O19 W2 O15 160.3(6) . .
O14 W2 O15 82.8(6) . .
O18 W2 O15 82.8(6) . .
O2 W2 O37 161.9(7) . .
O19 W2 O37 91.7(5) . .
O14 W2 O37 71.3(6) . .
O18 W2 O37 84.2(5) . .
O15 W2 O37 68.8(5) . .
O3 W3 O21 99.7(6) . .
O3 W3 O35 101.4(7) . .
O21 W3 O35 98.7(6) . .
O3 W3 O24 95.9(7) . .
O21 W3 O24 91.4(7) . .
O35 W3 O24 158.1(6) . .
O3 W3 O20 95.9(6) . .
O21 W3 O20 163.7(7) . .
O35 W3 O20 82.7(6) . .
O24 W3 O20 82.3(6) . .
O3 W3 O39 168.5(6) . .
O21 W3 O39 83.7(5) . .
O35 W3 O39 88.9(6) . .
O24 W3 O39 72.9(5) . .
O20 W3 O39 80.1(6) . .
O4 W4 O16 103.9(8) . .
O4 W4 O13 98.2(7) . .
O16 W4 O13 91.3(7) . .
O4 W4 O35 98.7(7) . .
O16 W4 O35 84.1(6) . .
O13 W4 O35 163.0(7) . .
O4 W4 O14 100.2(7) . .
O16 W4 O14 155.7(8) . .
O13 W4 O14 88.2(6) . .
O35 W4 O14 89.3(6) . .
O4 W4 O37 171.3(6) . .
O16 W4 O37 83.9(7) . .
O13 W4 O37 77.4(6) . .
O35 W4 O37 85.9(6) . .
O14 W4 O37 72.3(6) . .
O5 W5 O15 103.2(7) . .
O5 W5 O17 100.9(7) . .
O15 W5 O17 91.7(6) . .
O5 W5 O34 102.9(7) . .
O15 W5 O34 154.0(7) . .
O17 W5 O34 83.0(7) . .
O5 W5 O13 99.9(7) . .
O15 W5 O13 90.2(6) . .
O17 W5 O13 158.1(7) . .
O34 W5 O13 85.8(7) . .
O5 W5 O37 172.8(6) . .
O15 W5 O37 73.1(6) . .
O17 W5 O37 85.5(6) . .
O34 W5 O37 81.0(6) . .
O13 W5 O37 74.2(6) . .
O6 W6 O29 102.6(7) . .
O6 W6 O17 102.6(7) . .
O29 W6 O17 91.0(7) . .
O6 W6 O32 100.7(7) . .
O29 W6 O32 156.7(7) . .
O17 W6 O32 83.4(7) . .
O6 W6 O31 99.6(7) . .
O29 W6 O31 90.2(6) . .
O17 W6 O31 157.0(6) . .
O32 W6 O31 86.6(7) . .
O6 W6 O38 173.4(7) . .
O29 W6 O38 75.6(5) . .
O17 W6 O38 83.8(6) . .
O32 W6 O38 81.3(6) . .
O31 W6 O38 74.2(6) . .
O7 W7 O27 101.0(7) . .
O7 W7 O33 103.2(7) . .
O27 W7 O33 85.0(6) . .
O7 W7 O28 98.9(7) . .
O27 W7 O28 160.1(7) . .
O33 W7 O28 92.5(6) . .
O7 W7 O31 100.4(7) . .
O27 W7 O31 87.4(5) . .
O33 W7 O31 156.2(7) . .
O28 W7 O31 87.1(6) . .
O7 W7 O38 171.7(6) . .
O27 W7 O38 86.0(6) . .
O33 W7 O38 81.8(6) . .
O28 W7 O38 74.1(6) . .
O31 W7 O38 75.2(6) . .
O8 W8 O25 103.4(7) . .
O8 W8 O26 98.8(7) . .
O25 W8 O26 90.2(7) . .
O8 W8 O27 102.5(7) . .
O25 W8 O27 88.8(6) . .
O26 W8 O27 158.3(6) . .
O8 W8 O36 98.0(6) . .
O25 W8 O36 158.5(7) . .
O26 W8 O36 84.9(6) . .
O27 W8 O36 88.2(6) . .
O8 W8 O12 168.9(6) . .
O25 W8 O12 85.8(6) . .
O26 W8 O12 74.7(5) . .
O27 W8 O12 83.6(6) . .
O36 W8 O12 72.8(5) . .
O9 W9 O20 105.5(8) . .
O9 W9 O26 100.0(8) . .
O20 W9 O26 93.1(7) . .
O9 W9 O16 104.8(9) . .
O20 W9 O16 85.1(7) . .
O26 W9 O16 154.7(7) . .
O9 W9 O30 100.8(7) . .
O20 W9 O30 153.5(7) . .
O26 W9 O30 85.6(7) . .
O16 W9 O30 85.0(7) . .
O9 W9 O12 168.8(6) . .
O20 W9 O12 84.0(6) . .
O26 W9 O12 73.2(5) . .
O16 W9 O12 81.6(6) . .
O30 W9 O12 70.2(6) . .
O23 W10 O10 98.1(6) . .
O23 W10 O33 94.1(6) . .
O10 W10 O33 101.5(7) . .
O23 W10 O24 94.0(6) . .
O10 W10 O24 99.4(7) . .
O33 W10 O24 156.3(6) . .
O23 W10 O25 167.3(7) . .
O10 W10 O25 94.2(6) . .
O33 W10 O25 80.2(6) . .
O24 W10 O25 87.2(6) . .
O23 W10 O39 84.0(6) . .
O10 W10 O39 172.0(6) . .
O33 W10 O39 86.1(6) . .
O24 W10 O39 72.7(6) . .
O25 W10 O39 84.3(6) . .
O11 W11 O30 95.5(6) . .
O11 W11 O34 99.9(7) . .
O30 W11 O34 89.5(8) . .
O11 W11 O32 105.4(6) . .
O30 W11 O32 159.1(7) . .
O34 W11 O32 86.0(8) . .
O11 W11 O36 97.9(7) . .
O30 W11 O36 87.9(7) . .
O34 W11 O36 162.2(6) . .
O32 W11 O36 90.1(7) . .
O11 W11 O12 169.3(5) . .
O30 W11 O12 75.6(6) . .
O34 W11 O12 86.1(6) . .
O32 W11 O12 83.7(6) . .
O36 W11 O12 76.2(5) . .
N6 Cu1 N1 174.8(6) . .
N6 Cu1 O3 89.0(6) . 1_565
N1 Cu1 O3 94.8(7) . 1_565
N6 Cu1 O1 89.8(6) . .
N1 Cu1 O1 85.7(7) . .
O3 Cu1 O1 165.9(6) 1_565 .
N6 Cu1 O4W 94.5(8) . .
N1 Cu1 O4W 88.8(8) . .
O3 Cu1 O4W 93.7(6) 1_565 .
O1 Cu1 O4W 100.5(6) . .
O10 Cu2 N10 89.2(7) 2_467 1_455
O10 Cu2 N8 168.4(7) 2_467 .
N10 Cu2 N8 93.7(8) 1_455 .
O10 Cu2 O5W 86.3(7) 2_467 .
N10 Cu2 O5W 167.5(8) 1_455 .
N8 Cu2 O5W 88.5(7) . .
O10 Cu2 O8 96.9(6) 2_467 1_465
N10 Cu2 O8 93.2(7) 1_455 1_465
N8 Cu2 O8 94.1(7) . 1_465
O5W Cu2 O8 98.9(6) . 1_465
N3 Cu3 N3 180.000 2_666 .
N3 Cu3 N5 89.2(7) 2_666 2_566
N3 Cu3 N5 90.8(8) . 2_566
N3 Cu3 N5 90.8(8) 2_666 1_655
N3 Cu3 N5 89.2(8) . 1_655
N5 Cu3 N5 180.0 2_566 1_655
O22 Sm1 O21 120.7(5) . .
O22 Sm1 O19 72.3(5) . .
O21 Sm1 O19 77.7(5) . .
O22 Sm1 O23 78.3(5) . .
O21 Sm1 O23 72.9(5) . .
O19 Sm1 O23 118.4(5) . .
O22 Sm1 O11 137.7(6) . 1_455
O21 Sm1 O11 78.2(5) . 1_455
O19 Sm1 O11 149.1(5) . 1_455
O23 Sm1 O11 71.8(5) . 1_455
O22 Sm1 O2W 89.9(7) . .
O21 Sm1 O2W 136.8(7) . .
O19 Sm1 O2W 84.8(7) . .
O23 Sm1 O2W 148.1(7) . .
O11 Sm1 O2W 99.9(7) 1_455 .
O22 Sm1 O3W 147.9(6) . .
O21 Sm1 O3W 69.7(5) . .
O19 Sm1 O3W 81.6(6) . .
O23 Sm1 O3W 132.0(5) . .
O11 Sm1 O3W 72.0(6) 1_455 .
O2W Sm1 O3W 68.9(7) . .
O22 Sm1 O1W 71.6(6) . .
O21 Sm1 O1W 143.8(6) . .
O19 Sm1 O1W 136.0(6) . .
O23 Sm1 O1W 77.5(6) . .
O11 Sm1 O1W 73.1(6) 1_455 .
O2W Sm1 O1W 70.7(8) . .
O3W Sm1 O1W 119.7(7) . .
O38 Si1 O39 111.9(9) . .
O38 Si1 O12 106.0(8) . .
O39 Si1 O12 108.1(7) . .
O38 Si1 O37 108.3(8) . .
O39 Si1 O37 112.8(8) . .
O12 Si1 O37 109.4(8) . .
W1 O1 Cu1 113.7(7) . .
W3 O3 Cu1 140.0(9) . 1_545
W8 O8 Cu2 144.5(8) . 1_645
W10 O10 Cu2 130.5(7) . 2_467
W11 O11 Sm1 141.8(7) . 1_655
Si1 O12 W11 127.3(7) . .
Si1 O12 W8 125.9(8) . .
W11 O12 W8 92.4(5) . .
Si1 O12 W9 120.2(8) . .
W11 O12 W9 91.1(5) . .
W8 O12 W9 89.1(4) . .
W4 O13 W5 116.9(8) . .
W2 O14 W4 123.5(9) . .
W5 O15 W2 125.4(8) . .
W4 O16 W9 154.1(10) . .
W5 O17 W6 156.0(8) . .
W1 O18 W2 141.2(7) . .
W2 O19 Sm1 157.4(8) . .
W9 O20 W3 153.0(9) . .
W3 O21 Sm1 136.6(7) . .
W1 O22 Sm1 158.0(9) . .
W10 O23 Sm1 136.6(8) . .
W3 O24 W10 118.5(7) . .
W8 O25 W10 149.8(9) . .
W9 O26 W8 122.8(7) . .
W7 O27 W8 147.1(8) . .
W7 O28 W1 120.5(8) . .
W6 O29 W1 119.9(7) . .
W11 O30 W9 123.0(9) . .
W6 O31 W7 121.8(7) . .
W11 O32 W6 151.7(10) . .
W10 O33 W7 157.2(9) . .
W11 O34 W5 152.0(12) . .
W3 O35 W4 151.6(9) . .
W11 O36 W8 118.7(7) . .
Si1 O37 W4 123.9(7) . .
Si1 O37 W2 120.9(7) . .
W4 O37 W2 92.7(5) . .
Si1 O37 W5 126.0(7) . .
W4 O37 W5 91.5(5) . .
W2 O37 W5 92.7(5) . .
Si1 O38 W1 123.8(8) . .
Si1 O38 W7 125.3(9) . .
W1 O38 W7 90.5(5) . .
Si1 O38 W6 126.6(9) . .
W1 O38 W6 91.0(5) . .
W7 O38 W6 88.7(5) . .
Si1 O39 W10 127.9(8) . .
Si1 O39 W3 127.7(9) . .
W10 O39 W3 93.9(5) . .
N1 C1 C2 122.4(19) . .
N2 C2 C1 120.3(18) . .
N2 C2 C3 117(2) . .
C1 C2 C3 123(2) . .
C2 C3 C4 109(2) . .
C5 C4 N4 120(2) . .
C5 C4 C3 123.0(19) . .
N4 C4 C3 117(2) . .
N1 C5 C4 123(2) . .
N3 C6 N2 108(2) . .
N3 C7 C8 108(2) . .
N2 C8 C7 104.2(19) . .
N4 C9 C10 103(3) . .
N5 C10 C9 113(3) . .
N5 C11 N4 109(2) . .
N6 C12 C13 121(2) . .
C12 C13 C14 120.1(19) . .
C12 C13 N9 120(2) . .
C14 C13 N9 120(2) . .
C15 C14 C13 117(2) . .
C14 C15 C16 122(2) . .
C14 C15 N7 119(2) . .
C16 C15 N7 119.3(18) . .
N6 C16 C15 120.5(18) . .
N7 C17 N8 110(2) . .
N7 C18 C19 106(2) . .
C18 C19 N8 107(2) . .
N9 C20 N10 110(2) . .
C22 C21 N9 102(2) . .
C21 C22 N10 112(2) . .
C1 N1 C5 120(2) . .
C1 N1 Cu1 118.9(14) . .
C5 N1 Cu1 121.1(16) . .
C8 N2 C6 107.7(19) . .
C8 N2 C2 127.0(17) . .
C6 N2 C2 125.2(19) . .
C6 N3 C7 111(2) . .
C6 N3 Cu3 123.7(15) . .
C7 N3 Cu3 122.6(19) . .
C9 N4 C11 109(2) . .
C9 N4 C4 125(2) . .
C11 N4 C4 126.2(18) . .
C11 N5 C10 106(2) . .
C11 N5 Cu3 125.9(17) . 1_455
C10 N5 Cu3 128.5(18) . 1_455
C12 N6 C16 120(2) . .
C12 N6 Cu1 119.3(16) . .
C16 N6 Cu1 120.8(13) . .
C17 N7 C18 111(2) . .
C17 N7 C15 126(2) . .
C18 N7 C15 123.4(19) . .
C17 N8 C19 106(2) . .
C17 N8 Cu2 130.1(16) . .
C19 N8 Cu2 123.7(18) . .
C20 N9 C21 110.9(18) . .
C20 N9 C13 125(2) . .
C21 N9 C13 124(2) . .
C20 N10 C22 104.7(19) . .
C20 N10 Cu2 124.3(16) . 1_655
C22 N10 Cu2 131.0(16) . 1_655

loop_
_geom_bond_atom_site_label_1
_geom_bond_atom_site_label_2
_geom_bond_distance
_geom_bond_site_symmetry_2
W1 O22 1.722(14) .
W1 O1 1.723(15) .
W1 O18 1.889(15) .
W1 O28 1.956(15) .
W1 O29 2.103(14) .
W1 O38 2.332(13) .
W2 O2 1.711(15) .
W2 O19 1.753(15) .
W2 O14 1.908(17) .
W2 O18 1.948(15) .
W2 O15 2.076(15) .
W2 O37 2.372(12) .
W3 O3 1.743(14) .
W3 O21 1.770(13) .
W3 O35 1.900(16) .
W3 O24 1.904(16) .
W3 O20 1.990(15) .
W3 O39 2.258(14) .
W4 O4 1.719(17) .
W4 O16 1.857(16) .
W4 O13 1.925(15) .
W4 O35 1.934(15) .
W4 O14 1.938(16) .
W4 O37 2.309(14) .
W5 O5 1.723(15) .
W5 O15 1.787(13) .
W5 O17 1.879(17) .
W5 O34 1.949(17) .
W5 O13 2.014(16) .
W5 O37 2.376(13) .
W6 O6 1.736(14) .
W6 O29 1.825(13) .
W6 O17 1.910(17) .
W6 O32 1.911(19) .
W6 O31 1.930(16) .
W6 O38 2.437(15) .
W7 O7 1.710(19) .
W7 O27 1.895(13) .
W7 O33 1.909(14) .
W7 O28 1.910(13) .
W7 O31 1.933(14) .
W7 O38 2.394(17) .
W8 O8 1.754(15) .
W8 O25 1.824(14) .
W8 O26 1.932(14) .
W8 O27 1.940(14) .
W8 O36 1.986(15) .
W8 O12 2.380(15) .
W9 O9 1.740(15) .
W9 O20 1.851(15) .
W9 O26 1.927(15) .
W9 O16 1.939(17) .
W9 O30 1.966(14) .
W9 O12 2.447(14) .
W10 O23 1.733(13) .
W10 O10 1.750(16) .
W10 O33 1.899(14) .
W10 O24 1.930(15) .
W10 O25 2.040(14) .
W10 O39 2.250(15) .
W11 O11 1.760(13) .
W11 O30 1.877(16) .
W11 O34 1.881(18) .
W11 O32 1.91(2) .
W11 O36 1.926(15) .
W11 O12 2.280(13) .
Cu1 N6 1.983(18) .
Cu1 N1 2.006(19) .
Cu1 O3 2.010(14) 1_565
Cu1 O1 2.054(15) .
Cu1 O4W 2.10(2) .
Cu2 O10 1.939(15) 2_467
Cu2 N10 1.954(19) 1_455
Cu2 N8 2.00(2) .
Cu2 O5W 2.024(16) .
Cu2 O8 2.234(15) 1_465
Cu3 N3 1.997(17) 2_666
Cu3 N3 1.997(17) .
Cu3 N5 2.059(19) 2_566
Cu3 N5 2.059(19) 1_655
Sm1 O22 2.347(14) .
Sm1 O21 2.358(13) .
Sm1 O19 2.360(16) .
Sm1 O23 2.408(14) .
Sm1 O11 2.429(14) 1_455
Sm1 O2W 2.46(2) .
Sm1 O3W 2.524(19) .
Sm1 O1W 2.59(2) .
Si1 O38 1.576(15) .
Si1 O39 1.590(14) .
Si1 O12 1.595(14) .
Si1 O37 1.656(16) .
O3 Cu1 2.010(14) 1_545
O8 Cu2 2.234(15) 1_645
O10 Cu2 1.939(15) 2_467
O11 Sm1 2.429(13) 1_655
C1 N1 1.29(3) .
C1 C2 1.41(3) .
C2 N2 1.41(3) .
C2 C3 1.43(3) .
C3 C4 1.50(3) .
C4 C5 1.34(3) .
C4 N4 1.46(3) .
C5 N1 1.31(3) .
C6 N3 1.29(3) .
C6 N2 1.38(3) .
C7 N3 1.30(3) .
C7 C8 1.40(4) .
C8 N2 1.38(3) .
C9 N4 1.35(3) .
C9 C10 1.37(4) .
C10 N5 1.33(4) .
C11 N5 1.32(3) .
C11 N4 1.38(3) .
C12 N6 1.33(3) .
C12 C13 1.39(3) .
C13 C14 1.41(3) .
C13 N9 1.46(2) .
C14 C15 1.37(3) .
C15 C16 1.39(3) .
C15 N7 1.43(3) .
C16 N6 1.35(3) .
C17 N7 1.27(3) .
C17 N8 1.35(3) .
C18 N7 1.35(3) .
C18 C19 1.36(4) .
C19 N8 1.38(3) .
C20 N9 1.30(3) .
C20 N10 1.36(3) .
C21 C22 1.36(3) .
C21 N9 1.44(3) .
C22 N10 1.41(3) .
N5 Cu3 2.059(19) 1_455
N10 Cu2 1.954(19) 1_655
